data_2008688
loop_
_publ_author_name
'Steiner, Thomas'
'Schreurs, Antoine M. M.'
'Kroon, Jan'

_publ_section_title
;
Tris(prop-2-ynyl)ammonium chloride
;
_journal_name_full 'Acta Crystallographica Section C'
_journal_page_first 1156
_journal_page_last 1168
_journal_volume 55
_journal_year 1999
_chemical_formula_moiety 'C9 H10 N^+^, Cl^-^'
_chemical_formula_sum 'C9 H10 Cl N'
_chemical_formula_weight 167.63
_chemical_name_common 'tripropargylammonium chloride'
_space_group_IT_number 14
_symmetry_cell_setting monoclinic
_symmetry_space_group_name_Hall '-P 2ybc'
_symmetry_space_group_name_H-M 'P 1 21/c 1'
_cell_angle_alpha 90.00
_cell_angle_beta 109.15(2)
_cell_angle_gamma 90.00
_cell_formula_units_Z 8
_cell_length_a 13.730(5)
_cell_length_b 11.334(3)
_cell_length_c 13.848(5)
_cell_measurement_temperature 293(2)
_cell_volume 2035.7(14)
_diffrn_ambient_temperature 293(2)
_exptl_crystal_density_diffrn 1.094
_cod_original_sg_symbol_H-M 'P 21/c'
_cod_database_code 2008688

loop_
_symmetry_equiv_pos_as_xyz
'x, y, z'
'-x, y+1/2, -z+1/2'
'-x, -y, -z'
'x, -y-1/2, z-1/2'

loop_
_atom_site_label
_atom_site_fract_x
_atom_site_fract_y
_atom_site_fract_z
_atom_site_U_iso_or_equiv
_atom_site_adp_type
_atom_site_calc_flag
_atom_site_refinement_flags
_atom_site_occupancy
_atom_site_disorder_assembly
_atom_site_disorder_group
_atom_site_type_symbol
Cl1 0.38482(4) 0.74354(5) 0.12513(4) 0.05168(17) Uani d . 1 . . Cl
Cl2 0.87873(4) 0.76782(5) 0.13116(4) 0.05027(16) Uani d . 1 . . Cl
N1 0.60399(14) 0.75195(15) 0.12735(13) 0.0420(4) Uani d . 1 . . N
H1 0.534(2) 0.751(2) 0.1286(19) 0.072(8) Uiso d . 1 . . H
C11 0.61784(19) 0.86172(19) 0.07265(17) 0.0490(5) Uani d . 1 . . C
H11A 0.6013 0.9301 0.1065 0.059(7) Uiso calc R 1 . . H
H11B 0.6894 0.8682 0.0763 0.068(8) Uiso calc R 1 . . H
C21 0.55209(19) 0.8610(2) -0.03462(18) 0.0510(6) Uani d . 1 . . C
C31 0.5013(2) 0.8601(2) -0.1205(2) 0.0679(7) Uani d . 1 . . C
H31 0.4607 0.8593 -0.1890 0.101(11) Uiso calc R 1 . . H
C41 0.61912(19) 0.64315(19) 0.07183(17) 0.0503(6) Uani d . 1 . . C
H41A 0.5678 0.6417 0.0042 0.056(7) Uiso calc R 1 . . H
H41B 0.6866 0.6460 0.0637 0.079(9) Uiso calc R 1 . . H
C51 0.61066(19) 0.5354(2) 0.12648(19) 0.0579(6) Uani d . 1 . . C
C61 0.6059(3) 0.4506(3) 0.1725(2) 0.0845(10) Uani d . 1 . . C
H61 0.6021 0.3830 0.2092 0.129(14) Uiso calc R 1 . . H
C71 0.67542(18) 0.7521(2) 0.23663(16) 0.0486(5) Uani d . 1 . . C
H71A 0.6589 0.6855 0.2725 0.056(7) Uiso calc R 1 . . H
H71B 0.7459 0.7425 0.2373 0.057(7) Uiso calc R 1 . . H
C81 0.66777(19) 0.8602(2) 0.29004(17) 0.0529(6) Uani d . 1 . . C
C91 0.6646(2) 0.9473(3) 0.3340(2) 0.0705(8) Uani d . 1 . . C
H91 0.6621 1.0167 0.3690 0.108(12) Uiso calc R 1 . . H
N2 0.98369(13) 0.98611(16) 0.24151(13) 0.0426(4) Uani d . 1 . . N
H2 0.946(2) 0.912(2) 0.205(2) 0.083(9) Uiso d . 1 . . H
C12 1.06864(19) 0.9459(2) 0.33510(17) 0.0544(6) Uani d . 1 . . C
H12A 1.1172 0.8978 0.3149 0.073(8) Uiso calc R 1 . . H
H12B 1.1054 1.0139 0.3719 0.070(8) Uiso calc R 1 . . H
C22 1.0265(2) 0.8774(2) 0.40185(18) 0.0584(6) Uani d . 1 . . C
C32 0.9912(3) 0.8237(3) 0.4541(2) 0.0805(9) Uani d . 1 . . C
H32 0.9630 0.7809 0.4958 0.125(14) Uiso calc R 1 . . H
C42 1.02620(18) 1.0485(2) 0.16780(17) 0.0506(6) Uani d . 1 . . C
H42A 0.9699 1.0692 0.1066 0.057(7) Uiso calc R 1 . . H
H42B 1.0597 1.1209 0.1988 0.074(8) Uiso calc R 1 . . H
C52 1.1000(2) 0.9752(3) 0.13971(18) 0.0614(7) Uani d . 1 . . C
C62 1.1609(3) 0.9179(4) 0.1196(2) 0.0934(11) Uani d . 1 . . C
H62 1.2097 0.8721 0.1035 0.143(15) Uiso calc R 1 . . H
C72 0.90911(17) 1.0631(2) 0.27130(17) 0.0498(6) Uani d . 1 . . C
H72A 0.8790 1.0182 0.3140 0.055(7) Uiso calc R 1 . . H
H72B 0.9462 1.1292 0.3112 0.064(7) Uiso calc R 1 . . H
C82 0.82704(19) 1.1077(2) 0.18289(18) 0.0532(6) Uani d . 1 . . C
C92 0.7615(2) 1.1473(3) 0.1134(2) 0.0741(8) Uani d . 1 . . C
H92 0.7095 1.1788 0.0581 0.114(12) Uiso calc R 1 . . H

loop_
_atom_site_aniso_label
_atom_site_aniso_U_11
_atom_site_aniso_U_22
_atom_site_aniso_U_33
_atom_site_aniso_U_12
_atom_site_aniso_U_13
_atom_site_aniso_U_23
Cl1 0.0439(3) 0.0556(3) 0.0546(3) 0.0079(3) 0.0148(2) 0.0073(3)
Cl2 0.0465(3) 0.0460(3) 0.0590(3) -0.0001(3) 0.0182(2) -0.0073(3)
N1 0.0405(9) 0.0407(10) 0.0443(10) 0.0026(8) 0.0133(8) 0.0017(8)
C11 0.0539(14) 0.0373(12) 0.0529(13) 0.0024(10) 0.0138(11) 0.0045(10)
C21 0.0573(14) 0.0445(13) 0.0502(13) 0.0100(11) 0.0161(11) 0.0039(10)
C31 0.0807(19) 0.0620(16) 0.0538(16) 0.0184(15) 0.0124(14) 0.0050(13)
C41 0.0553(14) 0.0400(12) 0.0525(13) 0.0020(10) 0.0135(11) -0.0037(10)
C51 0.0582(15) 0.0443(14) 0.0635(15) -0.0026(11) 0.0096(12) -0.0002(12)
C61 0.095(2) 0.0531(17) 0.090(2) -0.0094(16) 0.0087(18) 0.0118(17)
C71 0.0482(12) 0.0511(14) 0.0437(11) 0.0073(11) 0.0115(10) 0.0034(10)
C81 0.0562(14) 0.0582(15) 0.0436(12) 0.0029(12) 0.0153(11) -0.0013(11)
C91 0.088(2) 0.0656(18) 0.0565(15) 0.0022(16) 0.0219(15) -0.0080(14)
N2 0.0445(10) 0.0420(10) 0.0414(9) -0.0002(8) 0.0143(8) 0.0018(8)
C12 0.0556(14) 0.0559(14) 0.0466(12) 0.0043(12) 0.0097(11) 0.0080(11)
C22 0.0834(18) 0.0458(13) 0.0457(13) 0.0086(13) 0.0206(13) 0.0028(11)
C32 0.134(3) 0.0627(17) 0.0520(15) -0.0021(19) 0.0409(18) -0.0012(14)
C42 0.0520(13) 0.0549(14) 0.0484(12) -0.0013(11) 0.0211(11) 0.0073(11)
C52 0.0520(14) 0.0839(19) 0.0499(14) 0.0021(14) 0.0188(11) 0.0017(13)
C62 0.0697(19) 0.140(3) 0.077(2) 0.027(2) 0.0333(17) -0.002(2)
C72 0.0495(13) 0.0525(14) 0.0496(12) 0.0016(11) 0.0194(11) -0.0017(11)
C82 0.0483(13) 0.0569(14) 0.0571(14) -0.0008(11) 0.0210(12) 0.0032(12)
C92 0.0569(16) 0.087(2) 0.0749(19) 0.0114(15) 0.0173(15) 0.0176(16)

loop_
_geom_bond_atom_site_label_1
_geom_bond_atom_site_label_2
_geom_bond_site_symmetry_2
_geom_bond_distance
_geom_bond_publ_flag
N1 C11 . 1.501(3) ?
N1 C41 . 1.503(3) ?
N1 C71 . 1.509(3) ?
N1 H1 . 0.97(3) ?
C11 C21 . 1.463(3) ?
C11 H11A . 0.9700 ?
C11 H11B . 0.9700 ?
C21 C31 . 1.165(3) ?
C31 H31 . 0.9300 ?
C41 C51 . 1.461(3) ?
C41 H41A . 0.9700 ?
C41 H41B . 0.9700 ?
C51 C61 . 1.168(4) ?
C61 H61 . 0.9300 ?
C71 C81 . 1.452(3) ?
C71 H71A . 0.9700 ?
C71 H71B . 0.9700 ?
C81 C91 . 1.168(4) ?
C91 H91 . 0.9300 ?
N2 C12 . 1.502(3) ?
N2 C72 . 1.502(3) ?
N2 C42 . 1.508(3) ?
N2 H2 . 1.03(3) ?
C12 C22 . 1.464(3) ?
C12 H12A . 0.9700 ?
C12 H12B . 0.9700 ?
C22 C32 . 1.165(4) ?
C32 H32 . 0.9300 ?
C42 C52 . 1.458(3) ?
C42 H42A . 0.9700 ?
C42 H42B . 0.9700 ?
C52 C62 . 1.163(4) ?
C62 H62 . 0.9300 ?
C72 C82 . 1.455(3) ?
C72 H72A . 0.9700 ?
C72 H72B . 0.9700 ?
C82 C92 . 1.170(4) ?
C92 H92 . 0.9300 ?

loop_
_cod_related_entry_id
_cod_related_entry_database
_cod_related_entry_code
1 ChemSpider 21105743
